data_1510715
loop_
_publ_author_name
'Bakhtiiarov, A.'
'Park Hyun-Soo'
'Barbier, J.'
'Zhang Wei'
'Vargas-Baca, I.'

_publ_section_title
;
 Non-centrosymmetric Ba3 Ti3 O6 (B O3)2
;
_journal_name_full 'Journal of Solid State Chemistry'
_journal_page_first 159
_journal_page_last 164
_journal_paper_doi 10.1016/S0022-4596(03)00389-X
_journal_volume 177
_journal_year 2004
_chemical_formula_sum 'B2 Ba3 O12 Ti3'
_chemical_name_systematic 'Ba3 Ti3 O6 (B O3)2'
_space_group_IT_number 189
_symmetry_space_group_name_Hall 'P -6 -2'
_symmetry_space_group_name_H-M 'P -6 2 m'
_cell_angle_alpha 90
_cell_angle_beta 90
_cell_angle_gamma 120
_cell_formula_units_Z 1
_cell_length_a 8.7377
_cell_length_b 8.7377
_cell_length_c 3.9417
_cell_volume 260.620
_citation_journal_id_ASTM JSSCBI
_cod_data_source_file boron_20.cif
_cod_data_source_block B2Ba3O12Ti3
_cod_original_cell_volume 260.6205
_cod_database_code 1510715

loop_
_symmetry_equiv_pos_as_xyz
x,y,z
-x+y,-x,-z
-y,x-y,z
x,y,-z
-x+y,-x,z
-y,x-y,-z
y,x,z
x-y,-y,-z
-x,-x+y,z
y,x,-z
x-y,-y,z
-x,-x+y,-z

loop_
_atom_site_label
_atom_site_type_symbol
_atom_site_fract_x
_atom_site_fract_y
_atom_site_fract_z
_atom_site_occupancy
_atom_site_U_iso_or_equiv
O1 O-2 0 0.2606 0.5 1 0.0
Ba1 Ba+2 0 0.60021 0.5 1 0.0
O3 O-2 0.6778 0.4942 0 1 0.0
Ti1 Ti+4 0 0.23664 0 1 0.0
B1 B+3 0.6667 0.3333 0 1 0.0
O2 O-2 0 0.8103 0 1 0.0
